data_7106232
loop_
_publ_author_name
'Yanfeng Bi'
'Shangchao Du'
'Wuping Liao'

_publ_section_title
;
 p-tert-Butylthiacalix[4]arene-surpported High-nuclearity {Co24M8} (M = Mo
 or W) Nanospheres and the Hybrids with Keggin Polyoxometalates
;
_journal_name_full Chem.Commun.
_journal_page_first 4724
_journal_paper_doi 10.1039/c0cc05574c
_journal_volume 47
_journal_year 2011
_chemical_formula_moiety Co24(C40H44O4S4)6(MoO4)8Cl6](OH)2(CHCl3)12(CH3CH2OH)12
_chemical_formula_sum 'C276 H350 Cl42 Co24 Mo8 O70 S24'
_chemical_formula_weight 9227.74
_chemical_name_systematic ?
_space_group_IT_number 139
_symmetry_cell_setting tetragonal
_symmetry_space_group_name_Hall '-I 4 2'
_symmetry_space_group_name_H-M 'I 4/m m m'
_atom_sites_solution_hydrogens geom
_atom_sites_solution_primary direct
_atom_sites_solution_secondary difmap
_audit_creation_method SHELXL-97
_cell_angle_alpha 90.00
_cell_angle_beta 90.00
_cell_angle_gamma 90.00
_cell_formula_units_Z 2
_cell_length_a 26.9672(15)
_cell_length_b 26.9672(15)
_cell_length_c 29.0503(15)
_cell_measurement_reflns_used 9948
_cell_measurement_temperature 150(2)
_cell_measurement_theta_max 24.9717
_cell_measurement_theta_min 2.3717
_cell_volume 21126(2)
_computing_cell_refinement 'Bruker SAINT'
_computing_data_collection 'Bruker APEX2'
_computing_data_reduction 'Bruker SAINT'
_computing_molecular_graphics 'Bruker SHELXTL'
_computing_publication_material 'Bruker SHELXTL'
_computing_structure_refinement 'SHELXL-97 (Sheldrick, 2008)'
_computing_structure_solution 'SHELXS-97 (Sheldrick, 2008)'
_diffrn_ambient_temperature 150(2)
_diffrn_measured_fraction_theta_full 0.998
_diffrn_measured_fraction_theta_max 0.998
_diffrn_measurement_device_type 'Bruker APEX-II CCD'
_diffrn_measurement_method '\f and \w scans'
_diffrn_radiation_monochromator graphite
_diffrn_radiation_source 'fine-focus sealed tube'
_diffrn_radiation_type MoK\a
_diffrn_radiation_wavelength 0.71073
_diffrn_reflns_av_R_equivalents 0.0442
_diffrn_reflns_av_sigmaI/netI 0.0184
_diffrn_reflns_limit_h_max 32
_diffrn_reflns_limit_h_min -32
_diffrn_reflns_limit_k_max 31
_diffrn_reflns_limit_k_min -32
_diffrn_reflns_limit_l_max 34
_diffrn_reflns_limit_l_min -32
_diffrn_reflns_number 76176
_diffrn_reflns_theta_full 25.03
_diffrn_reflns_theta_max 25.03
_diffrn_reflns_theta_min 1.03
_exptl_absorpt_coefficient_mu 1.582
_exptl_absorpt_correction_T_max 0.7123
_exptl_absorpt_correction_T_min 0.6838
_exptl_absorpt_correction_type multi-scan
_exptl_absorpt_process_details 'SADABS, Sheldrick, 1996'
_exptl_crystal_colour red
_exptl_crystal_density_diffrn 1.451
_exptl_crystal_density_method 'not measured'
_exptl_crystal_description block
_exptl_crystal_F_000 9296
_exptl_crystal_size_max 0.26
_exptl_crystal_size_mid 0.25
_exptl_crystal_size_min 0.23
_refine_diff_density_max 1.668
_refine_diff_density_min -1.590
_refine_diff_density_rms 0.257
_refine_ls_extinction_method none
_refine_ls_goodness_of_fit_ref 1.070
_refine_ls_hydrogen_treatment constr
_refine_ls_matrix_type full
_refine_ls_number_parameters 199
_refine_ls_number_reflns 5153
_refine_ls_number_restraints 8
_refine_ls_restrained_S_all 1.072
_refine_ls_R_factor_all 0.0946
_refine_ls_R_factor_gt 0.0870
_refine_ls_shift/su_max 0.000
_refine_ls_shift/su_mean 0.000
_refine_ls_structure_factor_coef Fsqd
_refine_ls_weighting_details 'calc w=1/[\s^2^(Fo^2^)+(0.1663P)^2^+247.3424P] where P=(Fo^2^+2Fc^2^)/3'
_refine_ls_weighting_scheme calc
_refine_ls_wR_factor_gt 0.2481
_refine_ls_wR_factor_ref 0.2585
_reflns_number_gt 4415
_reflns_number_total 5153
_reflns_threshold_expression >2sigma(I)
_cod_data_source_file c0cc05574c.txt
_cod_data_source_block compound_1
_cod_original_sg_symbol_H-M ' I4/mmm'
_cod_database_code 7106232
_platon_compound_1_details
;
SQUEEZE removed two (OH)- anions, 12 disordered CHCl3,
and 12 disordered CH3CH2OH
per formula unit. This valueis calculated based upon charge balance
considerations, volume/count_electrons analysis, and TG experiment.
See ref. Bi, Y. F.; Wang, X. T.; Liao, W. P.; Wang, X. F.; Wang, X. W.;
Zhang, H. J.; Gao, S. J. Am. Chem. Soc. 2009, 131, 11650.

CHEMW03_ALERT_2_A ALERT
PROBLEM: The ratio of given/expected molecular weight as
RESPONSE: This is caused by the given molecular weight being increased
from the atom count to account for two (OH)- anions, 12 disordered CHCl3,
and 12 disordered CH3CH2OH omitted by SQUEEZE.

_PLAT043_ALERT_1_A
PROBLEM: Check Reported Molecular Weight ................9227.74
RESPONSE: This is caused by the given molecular weight being increased
from the atom count to account for two (OH)- anions, 12 disordered CHCl3,
and 12 disordered CH3CH2OH omitted by SQUEEZE.

_PLAT051_ALERT_1_A
PROBLEM: Mu(calc) and Mu(CIF) Ratio Differs from 1.0 by........15.13 Perc
RESPONSE: This is caused by the given molecular weight being increased
from the atom count to account for two (OH)- anions, 12 disordered CHCl3,
and 12 disordered CH3CH2OH omitted by SQUEEZE.

_PLAT220_ALERT_2_A
PROBLEM: Large Non-Solvent C Ueq(max)/Ueq(min) ... 7.43 Ratio
PLAT201_ALERT_2_B
PROBLEM: Isotropic non-H Atoms in Main Residue(s) ....... 6
RESPONSE: These is caused by the weak high-angle diffractions
and the disorder of tert-butyl atoms.
;

loop_
_symmetry_equiv_pos_as_xyz
'x, y, z'
'-x, -y, z'
'-y, x, z'
'y, -x, z'
'-x, y, -z'
'x, -y, -z'
'y, x, -z'
'-y, -x, -z'
'x+1/2, y+1/2, z+1/2'
'-x+1/2, -y+1/2, z+1/2'
'-y+1/2, x+1/2, z+1/2'
'y+1/2, -x+1/2, z+1/2'
'-x+1/2, y+1/2, -z+1/2'
'x+1/2, -y+1/2, -z+1/2'
'y+1/2, x+1/2, -z+1/2'
'-y+1/2, -x+1/2, -z+1/2'
'-x, -y, -z'
'x, y, -z'
'y, -x, -z'
'-y, x, -z'
'x, -y, z'
'-x, y, z'
'-y, -x, z'
'y, x, z'
'-x+1/2, -y+1/2, -z+1/2'
'x+1/2, y+1/2, -z+1/2'
'y+1/2, -x+1/2, -z+1/2'
'-y+1/2, x+1/2, -z+1/2'
'x+1/2, -y+1/2, z+1/2'
'-x+1/2, y+1/2, z+1/2'
'-y+1/2, -x+1/2, z+1/2'
'y+1/2, x+1/2, z+1/2'

loop_
_atom_site_label
_atom_site_type_symbol
_atom_site_fract_x
_atom_site_fract_y
_atom_site_fract_z
_atom_site_U_iso_or_equiv
_atom_site_adp_type
_atom_site_occupancy
_atom_site_symmetry_multiplicity
_atom_site_calc_flag
_atom_site_refinement_flags
_atom_site_disorder_assembly
_atom_site_disorder_group
Co1 Co 0.08909(4) 0.17241(4) 0.0000 0.0226(3) Uani 1 2 d S . .
Co2 Co 0.0000 0.17231(4) 0.08191(4) 0.0232(3) Uani 1 2 d S . .
Co3 Co 0.0000 0.08879(4) 0.15908(4) 0.0235(3) Uani 1 2 d S . .
Mo1 Mo 0.11308(3) 0.11308(3) 0.10464(3) 0.0404(3) Uani 1 2 d S . .
S1 S 0.14432(8) 0.24508(8) 0.0000 0.0282(5) Uani 1 2 d S . .
S2 S 0.0000 0.24488(8) 0.13341(7) 0.0283(5) Uani 1 2 d S . .
S3 S 0.0000 0.14402(8) 0.22642(7) 0.0268(5) Uani 1 2 d S . .
Cl1 Cl 0.0000 0.12339(14) 0.0000 0.0445(8) Uani 1 4 d S . .
Cl2 Cl 0.0000 0.0000 0.11407(19) 0.0490(13) Uani 1 8 d S . .
O1 O 0.05611(14) 0.20782(14) 0.05176(13) 0.0235(8) Uani 1 1 d . . .
O2 O 0.05596(15) 0.05596(15) 0.1921(2) 0.0261(12) Uani 1 2 d S . .
O3 O 0.1273(2) 0.1273(2) 0.0456(3) 0.0431(18) Uani 1 2 d S . .
O4 O 0.04868(19) 0.12649(19) 0.11690(18) 0.0438(13) Uani 1 1 d . . .
O5 O 0.1490(3) 0.1490(3) 0.1382(4) 0.092(3) Uani 1 2 d S . .
C1 C 0.0734(2) 0.2504(2) 0.0680(2) 0.0260(13) Uani 1 1 d . . .
C2 C 0.1144(2) 0.2741(2) 0.0480(2) 0.0279(13) Uani 1 1 d . . .
C3 C 0.1331(3) 0.3178(3) 0.0661(3) 0.0485(19) Uani 1 1 d . . .
H3A H 0.1611 0.3326 0.0517 0.058 Uiso 1 1 calc R . .
C4 C 0.1127(4) 0.3408(3) 0.1041(3) 0.063(3) Uani 1 1 d . . .
C5 C 0.0708(3) 0.3178(3) 0.1234(3) 0.054(2) Uani 1 1 d . . .
H5A H 0.0553 0.3328 0.1492 0.065 Uiso 1 1 calc R . .
C6 C 0.0515(2) 0.2745(2) 0.1061(2) 0.0289(13) Uani 1 1 d . . .
C7 C 0.0733(2) 0.0733(2) 0.2311(3) 0.0275(18) Uani 1 2 d S . .
C8 C 0.0515(2) 0.1147(2) 0.2539(2) 0.0251(12) Uani 1 1 d . . .
C9 C 0.0698(3) 0.1326(3) 0.2946(3) 0.0457(19) Uani 1 1 d . . .
H9A H 0.0543 0.1605 0.3084 0.055 Uiso 1 1 calc R . .
C10 C 0.1108(4) 0.1108(4) 0.3164(4) 0.054(3) Uani 1 2 d S . .
C11 C 0.1345(9) 0.3874(9) 0.1245(8) 0.188(5) Uiso 1 1 d D . .
C13 C 0.1683(9) 0.4182(9) 0.0910(9) 0.188(5) Uiso 1 1 d D . .
H13A H 0.1816 0.4471 0.1074 0.282 Uiso 1 1 calc R . .
H13B H 0.1485 0.4294 0.0647 0.282 Uiso 1 1 calc R . .
H13C H 0.1956 0.3974 0.0801 0.282 Uiso 1 1 calc R . .
C14 C 0.0903(9) 0.4229(9) 0.1316(8) 0.188(5) Uiso 1 1 d D . .
H14A H 0.1020 0.4538 0.1455 0.282 Uiso 1 1 calc R . .
H14B H 0.0658 0.4073 0.1519 0.282 Uiso 1 1 calc R . .
H14C H 0.0749 0.4301 0.1018 0.282 Uiso 1 1 calc R . .
C15 C 0.1533(10) 0.3799(8) 0.1741(8) 0.188(5) Uiso 1 1 d D . .
H15A H 0.1668 0.4109 0.1844 0.282 Uiso 1 1 d R . .
H15B H 0.1253 0.3712 0.1929 0.282 Uiso 1 1 d R . .
H15C H 0.1781 0.3545 0.1765 0.282 Uiso 1 1 d R . .
C12 C 0.1318(5) 0.1318(5) 0.3600(6) 0.086(5) Uiso 1 2 d SD . .
C16 C 0.1785(7) 0.1091(7) 0.3802(7) 0.149(7) Uiso 1 1 d D . .
H16A H 0.1694 0.0809 0.3987 0.223 Uiso 1 1 d R . .
H16B H 0.1991 0.0983 0.3552 0.223 Uiso 1 1 d R . .
H16C H 0.1964 0.1326 0.3986 0.223 Uiso 1 1 d R . .
C17 C 0.1293(13) 0.091(2) 0.398(2) 0.149(7) Uiso 0.25 1 d PD . .
H17A H 0.0951 0.0823 0.4026 0.223 Uiso 0.25 1 d PR . .
H17B H 0.1457 0.0648 0.3814 0.223 Uiso 0.25 1 d PR . .
H17C H 0.1451 0.0953 0.4274 0.223 Uiso 0.25 1 d PR . .
C17' C 0.1835(12) 0.1531(18) 0.348(2) 0.149(7) Uiso 0.25 1 d PD . .
H17D H 0.1802 0.1803 0.3299 0.223 Uiso 0.50 2 d SPR . .
H17E H 0.2009 0.1595 0.3766 0.223 Uiso 0.25 1 d PR . .
H17F H 0.2015 0.1291 0.3306 0.223 Uiso 0.25 1 d PR . .

loop_
_atom_site_aniso_label
_atom_site_aniso_U_11
_atom_site_aniso_U_22
_atom_site_aniso_U_33
_atom_site_aniso_U_23
_atom_site_aniso_U_13
_atom_site_aniso_U_12
Co1 0.0244(6) 0.0188(6) 0.0247(6) 0.000 0.000 0.0004(4)
Co2 0.0262(6) 0.0196(6) 0.0239(6) 0.0010(4) 0.000 0.000
Co3 0.0261(6) 0.0247(6) 0.0197(6) 0.0008(4) 0.000 0.000
Mo1 0.0408(4) 0.0408(4) 0.0395(6) 0.0051(3) 0.0051(3) 0.0057(4)
S1 0.0226(10) 0.0295(11) 0.0325(11) 0.000 0.000 -0.0064(8)
S2 0.0300(11) 0.0315(11) 0.0234(10) -0.0074(9) 0.000 0.000
S3 0.0261(10) 0.0247(10) 0.0295(11) -0.0057(8) 0.000 0.000
Cl1 0.050(2) 0.0379(18) 0.046(2) 0.000 0.000 0.000
Cl2 0.0529(19) 0.0529(19) 0.041(3) 0.000 0.000 0.000
O1 0.024(2) 0.022(2) 0.0237(19) -0.0049(16) 0.0027(17) -0.0055(16)
O2 0.0253(18) 0.0253(18) 0.028(3) -0.0043(18) -0.0043(18) 0.004(2)
O3 0.039(2) 0.039(2) 0.051(4) 0.016(3) 0.016(3) 0.015(3)
O4 0.043(3) 0.046(3) 0.043(3) 0.019(2) 0.017(2) 0.014(2)
O5 0.095(5) 0.095(5) 0.087(8) -0.014(4) -0.014(4) -0.028(7)
C1 0.030(3) 0.019(3) 0.029(3) 0.001(2) -0.003(2) 0.001(2)
C2 0.028(3) 0.025(3) 0.030(3) -0.007(3) 0.001(2) -0.006(2)
C3 0.044(4) 0.037(4) 0.064(5) -0.021(4) 0.008(4) -0.019(3)
C4 0.083(7) 0.041(5) 0.064(6) -0.025(4) 0.016(5) -0.026(4)
C5 0.055(5) 0.047(4) 0.059(5) -0.030(4) 0.007(4) -0.006(4)
C6 0.029(3) 0.029(3) 0.029(3) -0.006(2) 0.002(2) -0.004(3)
C7 0.029(3) 0.029(3) 0.025(4) -0.001(3) -0.001(3) 0.005(4)
C8 0.025(3) 0.027(3) 0.024(3) -0.007(2) -0.002(2) 0.003(2)
C9 0.048(4) 0.047(4) 0.042(4) -0.025(3) -0.013(3) 0.013(3)
C10 0.066(5) 0.066(5) 0.029(5) -0.023(4) -0.023(4) 0.023(6)

loop_
_atom_type_symbol
_atom_type_description
_atom_type_scat_dispersion_real
_atom_type_scat_dispersion_imag
_atom_type_scat_source
C C 0.0033 0.0016 'International Tables Vol C Tables 4.2.6.8 and 6.1.1.4'
H H 0.0000 0.0000 'International Tables Vol C Tables 4.2.6.8 and 6.1.1.4'
O O 0.0106 0.0060 'International Tables Vol C Tables 4.2.6.8 and 6.1.1.4'
S S 0.1246 0.1234 'International Tables Vol C Tables 4.2.6.8 and 6.1.1.4'
Co Co 0.3494 0.9721 'International Tables Vol C Tables 4.2.6.8 and 6.1.1.4'
Mo Mo -1.6832 0.6857 'International Tables Vol C Tables 4.2.6.8 and 6.1.1.4'
Cl Cl 0.1484 0.1585 'International Tables Vol C Tables 4.2.6.8 and 6.1.1.4'

loop_
_geom_angle_atom_site_label_1
_geom_angle_atom_site_label_2
_geom_angle_atom_site_label_3
_geom_angle
_geom_angle_site_symmetry_1
_geom_angle_site_symmetry_3
_geom_angle_publ_flag
O1 Co1 O1 98.1(2) 18 . ?
O1 Co1 O3 170.4(2) 18 . ?
O1 Co1 O3 91.2(2) . . ?
O1 Co1 O3 91.2(2) 18 18 ?
O1 Co1 O3 170.4(2) . 18 ?
O3 Co1 O3 79.4(3) . 18 ?
O1 Co1 S1 83.60(12) 18 . ?
O1 Co1 S1 83.60(12) . . ?
O3 Co1 S1 99.6(2) . . ?
O3 Co1 S1 99.6(2) 18 . ?
O1 Co2 O1 98.8(2) 22 . ?
O1 Co2 O4 169.77(19) 22 . ?
O1 Co2 O4 91.20(18) . . ?
O1 Co2 O4 91.20(18) 22 22 ?
O1 Co2 O4 169.77(19) . 22 ?
O4 Co2 O4 78.7(3) . 22 ?
O1 Co2 S2 83.41(12) 22 . ?
O1 Co2 S2 83.41(12) . . ?
O4 Co2 S2 100.14(17) . . ?
O4 Co2 S2 100.15(17) 22 . ?
O1 Co2 Cl1 81.29(12) 22 . ?
O1 Co2 Cl1 81.29(12) . . ?
O4 Co2 Cl1 98.05(17) . . ?
O4 Co2 Cl1 98.05(17) 22 . ?
S2 Co2 Cl1 156.39(10) . . ?
O2 Co3 O2 98.3(3) . 3 ?
O2 Co3 O4 91.3(2) . . ?
O2 Co3 O4 170.1(2) 3 . ?
O2 Co3 O4 170.1(2) . 22 ?
O2 Co3 O4 91.3(2) 3 22 ?
O4 Co3 O4 79.0(3) . 22 ?
O2 Co3 S3 83.49(14) . . ?
O2 Co3 S3 83.49(14) 3 . ?
O4 Co3 S3 100.02(17) . . ?
O4 Co3 S3 100.02(17) 22 . ?
O2 Co3 Cl2 80.84(16) . . ?
O2 Co3 Cl2 80.84(16) 3 . ?
O4 Co3 Cl2 98.50(18) . . ?
O4 Co3 Cl2 98.50(18) 22 . ?
S3 Co3 Cl2 155.92(12) . . ?
O5 Mo1 O3 108.0(5) . . ?
O5 Mo1 O4 108.9(3) . 24 ?
O3 Mo1 O4 110.5(2) . 24 ?
O5 Mo1 O4 108.9(3) . . ?
O3 Mo1 O4 110.5(2) . . ?
O4 Mo1 O4 110.2(3) 24 . ?
C2 S1 C2 102.2(4) . 18 ?
C2 S1 Co1 94.3(2) . . ?
C2 S1 Co1 94.3(2) 18 . ?
C6 S2 C6 101.9(4) . 22 ?
C6 S2 Co2 94.9(2) . . ?
C6 S2 Co2 94.9(2) 22 . ?
C8 S3 C8 102.0(4) 22 . ?
C8 S3 Co3 95.0(2) 22 . ?
C8 S3 Co3 95.0(2) . . ?
Co2 Cl1 Co2 122.00(14) 18 . ?
Co3 Cl2 Co3 76.72(9) . 4 ?
Co3 Cl2 Co3 122.7(2) . 2 ?
Co3 Cl2 Co3 76.72(9) 4 2 ?
Co3 Cl2 Co3 76.72(9) . 3 ?
Co3 Cl2 Co3 122.7(2) 4 3 ?
Co3 Cl2 Co3 76.72(9) 2 3 ?
C1 O1 Co1 121.7(4) . . ?
C1 O1 Co2 121.8(4) . . ?
Co1 O1 Co2 116.15(19) . . ?
C7 O2 Co3 121.76(14) . . ?
C7 O2 Co3 121.76(14) . 4 ?
Co3 O2 Co3 116.1(3) . 4 ?
Mo1 O3 Co1 128.93(16) . . ?
Mo1 O3 Co1 128.93(16) . 7 ?
Co1 O3 Co1 100.1(3) . 7 ?
Mo1 O4 Co3 129.0(3) . . ?
Mo1 O4 Co2 129.2(3) . . ?
Co3 O4 Co2 100.5(2) . . ?
O1 C1 C2 121.7(5) . . ?
O1 C1 C6 121.9(5) . . ?
C2 C1 C6 116.4(5) . . ?
C3 C2 C1 121.2(6) . . ?
C3 C2 S1 120.2(5) . . ?
C1 C2 S1 118.5(4) . . ?
C4 C3 C2 122.7(7) . . ?
C3 C4 C5 116.2(7) . . ?
C3 C4 C11 122.2(12) . . ?
C5 C4 C11 121.6(11) . . ?
C6 C5 C4 122.3(7) . . ?
C5 C6 C1 121.2(6) . . ?
C5 C6 S2 120.8(5) . . ?
C1 C6 S2 117.9(5) . . ?
O2 C7 C8 122.2(4) . 24 ?
O2 C7 C8 122.2(4) . . ?
C8 C7 C8 115.5(7) 24 . ?
C9 C8 C7 121.9(6) . . ?
C9 C8 S3 120.7(5) . . ?
C7 C8 S3 117.4(5) . . ?
C8 C9 C10 121.8(7) . . ?
C9 C10 C9 117.0(9) 24 . ?
C9 C10 C12 121.5(4) 24 . ?
C9 C10 C12 121.5(4) . . ?
C4 C11 C15 112.7(19) . . ?
C4 C11 C14 105.5(19) . . ?
C15 C11 C14 102(2) . . ?
C4 C11 C13 115.0(19) . . ?
C15 C11 C13 117(2) . . ?
C14 C11 C13 102(2) . . ?
C10 C12 C16 119.1(10) . 24 ?
C10 C12 C16 119.1(10) . . ?
C16 C12 C16 121(2) 24 . ?
C10 C12 C17' 107(3) . 24 ?
C16 C12 C17' 59.0(10) 24 24 ?
C16 C12 C17' 98(3) . 24 ?
C10 C12 C17' 107(3) . . ?
C16 C12 C17' 98(3) 24 . ?
C16 C12 C17' 59.0(10) . . ?
C17' C12 C17' 44(4) 24 . ?
C10 C12 C17 109(3) . 24 ?
C16 C12 C17 58.6(10) 24 24 ?
C16 C12 C17 107(3) . 24 ?
C17' C12 C17 117.1(15) 24 24 ?
C17' C12 C17 144(4) . 24 ?
C10 C12 C17 109(3) . . ?
C16 C12 C17 107(3) 24 . ?
C16 C12 C17 58.6(10) . . ?
C17' C12 C17 144(4) 24 . ?
C17' C12 C17 117.1(15) . . ?
C17 C12 C17 56(4) 24 . ?
C17 C16 C17' 123.0(16) . . ?
C17 C16 C12 62.2(10) . . ?
C17' C16 C12 61.4(10) . . ?
C17 C17 C16 113(2) 24 . ?
C17 C17 C12 62(2) 24 . ?
C16 C17 C12 59.3(9) . . ?
C17' C17' C16 120(2) 24 . ?
C17' C17' C12 68.0(18) 24 . ?
C16 C17' C12 59.6(9) . . ?

loop_
_geom_bond_atom_site_label_1
_geom_bond_atom_site_label_2
_geom_bond_distance
_geom_bond_site_symmetry_2
_geom_bond_publ_flag
Co1 O1 1.991(4) 18 ?
Co1 O1 1.991(4) . ?
Co1 O3 2.072(5) . ?
Co1 O3 2.072(5) 18 ?
Co1 S1 2.461(2) . ?
Co2 O1 1.993(4) 22 ?
Co2 O1 1.994(4) . ?
Co2 O4 2.070(5) . ?
Co2 O4 2.070(5) 22 ?
Co2 S2 2.463(2) . ?
Co2 Cl1 2.721(2) . ?
Co3 O2 1.995(3) . ?
Co3 O2 1.995(3) 3 ?
Co3 O4 2.064(5) . ?
Co3 O4 2.064(5) 22 ?
Co3 S3 2.459(2) . ?
Co3 Cl2 2.728(3) . ?
Mo1 O5 1.682(11) . ?
Mo1 O3 1.800(7) . ?
Mo1 O4 1.809(5) 24 ?
Mo1 O4 1.809(5) . ?
S1 C2 1.791(6) . ?
S1 C2 1.791(6) 18 ?
S2 C6 1.788(6) . ?
S2 C6 1.788(6) 22 ?
S3 C8 1.786(6) 22 ?
S3 C8 1.786(6) . ?
Cl1 Co2 2.721(2) 18 ?
Cl2 Co3 2.728(3) 4 ?
Cl2 Co3 2.728(3) 2 ?
Cl2 Co3 2.728(3) 3 ?
O1 C1 1.326(7) . ?
O2 C7 1.312(10) . ?
O2 Co3 1.995(3) 4 ?
O3 Co1 2.072(5) 7 ?
C1 C2 1.402(9) . ?
C1 C6 1.414(8) . ?
C2 C3 1.386(9) . ?
C3 C4 1.381(11) . ?
C4 C5 1.405(12) . ?
C4 C11 1.51(3) . ?
C5 C6 1.374(10) . ?
C7 C8 1.425(7) 24 ?
C7 C8 1.425(7) . ?
C8 C9 1.368(9) . ?
C9 C10 1.404(9) . ?
C10 C9 1.404(9) 24 ?
C10 C12 1.50(2) . ?
C11 C15 1.539(17) . ?
C11 C14 1.544(17) . ?
C11 C13 1.570(17) . ?
C12 C16 1.518(15) 24 ?
C12 C16 1.518(15) . ?
C12 C17' 1.545(19) 24 ?
C12 C17' 1.545(19) . ?
C12 C17 1.56(2) 24 ?
C12 C17 1.56(2) . ?
C16 C17 1.506(19) . ?
C16 C17' 1.509(19) . ?
C17 C17 1.46(10) 24 ?
C17' C17' 1.16(9) 24 ?

loop_
_platon_squeeze_void_nr
_platon_squeeze_void_average_x
_platon_squeeze_void_average_y
_platon_squeeze_void_average_z
_platon_squeeze_void_volume
_platon_squeeze_void_count_electrons
_platon_squeeze_void_content
1 0.000 0.000 0.000 23 3 ' '
2 0.465 -0.053 -0.028 9564 6505 ' '
3 0.500 0.500 0.500 23 3 ' '
